data_7702584
loop_
_publ_author_name
'McAdam, C. John'
'Blackie, Evan J.'
'Morgan, Joy L.'
'Mole, Sarah A.'
'Robinson, Brian H.'
'Simpson, Jim'

_publ_section_title
;
 Acetylides of cycloplatinated ferrocenylamines; synthesis and redox
 chemistry&#x2020;
;
_journal_issue 16
_journal_name_full 'Journal of the Chemical Society, Dalton Transactions'
_journal_page_first 2362
_journal_paper_doi 10.1039/b101776o
_journal_year 2001
_chemical_formula_moiety 'C20 H31 Fe N O Pt S Si, C6 H6'
_chemical_formula_sum 'C26 H37 Fe N O Pt S Si'
_chemical_formula_weight 690.66
_chemical_name_systematic
; 
(\m~2~-\h^5^-dimethylaminomethylcyclopentadienyl)-(\h^5^-cyclopentadienyl)-iron-
(trimethylsilylethynyl-dimethylsulfoxide-platinum(II)) benzene solvate
;
_space_group_IT_number 15
_space_group_name_Hall '-C 2yc'
_space_group_name_H-M_alt 'C 1 2/c 1'
_symmetry_cell_setting monoclinic
_symmetry_space_group_name_H-M 'C 1 2/c 1'
_atom_sites_solution_hydrogens geom
_atom_sites_solution_primary direct
_atom_sites_solution_secondary difmap
_audit_creation_method SHELXL-97
_cell_angle_alpha 90.00
_cell_angle_beta 120.8720(10)
_cell_angle_gamma 90.00
_cell_formula_units_Z 8
_cell_length_a 31.9871(6)
_cell_length_b 10.3174(2)
_cell_length_c 19.3210(3)
_cell_measurement_reflns_used 32062
_cell_measurement_temperature 153(2)
_cell_measurement_theta_max 30.64
_cell_measurement_theta_min 1.48
_cell_volume 5472.95(18)
_computing_cell_refinement 'Bruker XSCANS'
_computing_data_collection 'Bruker XSCANS'
_computing_data_reduction 'Bruker SHELXTL 1994'
_computing_molecular_graphics
;

TITAN2000 (Hunter & Simpson 1999) & SHELXTLPC (Sheldrick 1990) 

;
_computing_publication_material 'SHELXL-97 (Sheldrick, 1997)'
_computing_structure_refinement 'SHELXL-97 (Sheldrick, 1997)'
_computing_structure_solution 'SHELXS-97 (Sheldrick, 1990)'
_diffrn_ambient_temperature 153(2)
_diffrn_measured_fraction_theta_full 0.898
_diffrn_measured_fraction_theta_max 0.898
_diffrn_measurement_device_type 'CCD area detector Bruker P4'
_diffrn_measurement_method '\w scans'
_diffrn_radiation_monochromator graphite
_diffrn_radiation_source 'fine-focus sealed tube'
_diffrn_radiation_type MoK\a
_diffrn_radiation_wavelength 0.71073
_diffrn_reflns_av_R_equivalents 0.0712
_diffrn_reflns_av_sigmaI/netI 0.0659
_diffrn_reflns_limit_h_max 45
_diffrn_reflns_limit_h_min -45
_diffrn_reflns_limit_k_max 14
_diffrn_reflns_limit_k_min -14
_diffrn_reflns_limit_l_max 27
_diffrn_reflns_limit_l_min -27
_diffrn_reflns_number 32062
_diffrn_reflns_theta_full 30.64
_diffrn_reflns_theta_max 30.64
_diffrn_reflns_theta_min 1.48
_exptl_absorpt_coefficient_mu 5.775
_exptl_absorpt_correction_T_max 1.000000
_exptl_absorpt_correction_T_min 0.467539
_exptl_absorpt_correction_type empirical
_exptl_absorpt_process_details 'SADABS Bruker 1997'
_exptl_crystal_colour 'orange red'
_exptl_crystal_density_diffrn 1.676
_exptl_crystal_density_method 'not measured'
_exptl_crystal_description plate
_exptl_crystal_F_000 2736
_exptl_crystal_size_max 0.55
_exptl_crystal_size_mid 0.37
_exptl_crystal_size_min 0.04
_refine_diff_density_max 2.677
_refine_diff_density_min -3.363
_refine_diff_density_rms 0.276
_refine_ls_extinction_method none
_refine_ls_goodness_of_fit_ref 0.994
_refine_ls_hydrogen_treatment 'AFIX in SHELXL-97'
_refine_ls_matrix_type full
_refine_ls_number_parameters 296
_refine_ls_number_reflns 7605
_refine_ls_number_restraints 0
_refine_ls_restrained_S_all 0.994
_refine_ls_R_factor_all 0.0670
_refine_ls_R_factor_gt 0.0454
_refine_ls_shift/su_max 0.001
_refine_ls_shift/su_mean 0.000
_refine_ls_structure_factor_coef Fsqd
_refine_ls_weighting_details 'calc w=1/[\s^2^(Fo^2^)+(0.0658P)^2^+0.0000P] where P=(Fo^2^+2Fc^2^)/3'
_refine_ls_weighting_scheme calc
_refine_ls_wR_factor_gt 0.1046
_refine_ls_wR_factor_ref 0.1117
_reflns_number_gt 5739
_reflns_number_total 7605
_reflns_threshold_expression >2sigma(I)
_cod_data_source_file b101776o.txt
_cod_data_source_block compound_3
_cod_depositor_comments
;
The following automatic conversions were performed:

data item '_symmetry_cell_setting' value 'Monoclinic' was changed to
'monoclinic' in accordance with the
/home/saulius/struct/COD-crude-data/automatic-downloads/DataCite-retrospective/RSC/depositions/lib/dictionaries/cif_core.dic
dictionary named 'cif_core.dic' version 2.4.2 last updated on
2011-04-26.

Automatic conversion script
Id: cif_fix_values 6909 2019-04-08 15:41:33Z antanas 
;
_cod_original_cell_volume 5472.95(17)
_cod_original_sg_symbol_H-M C(2)/c
_cod_database_code 7702584

loop_
_symmetry_equiv_pos_as_xyz
'x, y, z'
'-x, y, -z+1/2'
'x+1/2, y+1/2, z'
'-x+1/2, y+1/2, -z+1/2'
'-x, -y, -z'
'x, -y, z-1/2'
'-x+1/2, -y+1/2, -z'
'x+1/2, -y+1/2, z-1/2'

loop_
_atom_site_label
_atom_site_type_symbol
_atom_site_fract_x
_atom_site_fract_y
_atom_site_fract_z
_atom_site_U_iso_or_equiv
_atom_site_adp_type
_atom_site_occupancy
_atom_site_symmetry_multiplicity
_atom_site_calc_flag
_atom_site_refinement_flags
Pt1 Pt 0.062911(7) 0.724009(19) 0.372698(11) 0.01645(7) Uani 1 1 d .
C16 C 0.0948(2) 0.5577(5) 0.3597(3) 0.0210(11) Uani 1 1 d .
C17 C 0.1151(2) 0.4722(6) 0.3504(4) 0.0289(13) Uani 1 1 d .
Si1 Si 0.15363(7) 0.35882(17) 0.33420(11) 0.0326(4) Uani 1 1 d .
C19 C 0.1780(3) 0.2324(7) 0.4131(4) 0.0398(16) Uani 1 1 d .
H19A H 0.1988 0.2727 0.4659 0.060 Uiso 1 1 calc R
H19B H 0.1971 0.1702 0.4024 0.060 Uiso 1 1 calc R
H19C H 0.1509 0.1873 0.4128 0.060 Uiso 1 1 calc R
C20 C 0.2055(3) 0.4516(9) 0.3396(7) 0.076(3) Uani 1 1 d .
H20A H 0.1929 0.5138 0.2950 0.114 Uiso 1 1 calc R
H20B H 0.2279 0.3913 0.3356 0.114 Uiso 1 1 calc R
H20C H 0.2229 0.4982 0.3910 0.114 Uiso 1 1 calc R
C18 C 0.1182(4) 0.2815(8) 0.2334(5) 0.056(2) Uani 1 1 d .
H18A H 0.0863 0.2546 0.2239 0.085 Uiso 1 1 calc R
H18B H 0.1359 0.2054 0.2313 0.085 Uiso 1 1 calc R
H18C H 0.1138 0.3436 0.1917 0.085 Uiso 1 1 calc R
S1 S 0.03011(5) 0.60906(13) 0.42762(8) 0.0210(3) Uani 1 1 d .
O1 O -0.00107(16) 0.6695(4) 0.4542(3) 0.0308(10) Uani 1 1 d .
C14 C 0.0772(2) 0.5247(7) 0.5114(4) 0.0369(16) Uani 1 1 d .
H14A H 0.0986 0.5871 0.5528 0.055 Uiso 1 1 calc R
H14B H 0.0961 0.4742 0.4940 0.055 Uiso 1 1 calc R
H14C H 0.0629 0.4663 0.5336 0.055 Uiso 1 1 calc R
C15 C -0.0025(2) 0.4768(6) 0.3635(4) 0.0344(15) Uani 1 1 d .
H15A H -0.0128 0.4178 0.3917 0.052 Uiso 1 1 calc R
H15B H 0.0185 0.4302 0.3488 0.052 Uiso 1 1 calc R
H15C H -0.0313 0.5094 0.3146 0.052 Uiso 1 1 calc R
N1 N 0.09744(16) 0.8382(4) 0.3239(2) 0.0168(9) Uani 1 1 d .
C12 C 0.0925(3) 0.7842(5) 0.2488(3) 0.0271(13) Uani 1 1 d .
H12A H 0.1109 0.8381 0.2318 0.041 Uiso 1 1 calc R
H12B H 0.0581 0.7835 0.2062 0.041 Uiso 1 1 calc R
H12C H 0.1053 0.6956 0.2587 0.041 Uiso 1 1 calc R
C13 C 0.1500(2) 0.8425(6) 0.3868(3) 0.0250(12) Uani 1 1 d .
H13A H 0.1628 0.7540 0.4005 0.037 Uiso 1 1 calc R
H13B H 0.1540 0.8854 0.4351 0.037 Uiso 1 1 calc R
H13C H 0.1678 0.8908 0.3665 0.037 Uiso 1 1 calc R
C1 C 0.0769(2) 0.9734(5) 0.3050(3) 0.0211(11) Uani 1 1 d .
H1A H 0.1033 1.0361 0.3174 0.025 Uiso 1 1 calc R
H1B H 0.0522 0.9803 0.2468 0.025 Uiso 1 1 calc R
C2 C 0.05406(19) 1.0049(5) 0.3537(3) 0.0174(10) Uani 1 1 d .
C3 C 0.0393(2) 0.9006(5) 0.3846(3) 0.0185(11) Uani 1 1 d .
C4 C 0.0123(2) 0.9586(5) 0.4170(3) 0.0188(11) Uani 1 1 d .
H4 H -0.0018 0.9133 0.4429 0.023 Uiso 1 1 calc R
C5 C 0.0098(2) 1.0953(5) 0.4041(3) 0.0219(11) Uani 1 1 d .
H5 H -0.0065 1.1563 0.4190 0.026 Uiso 1 1 calc R
C6 C 0.0361(2) 1.1236(5) 0.3650(3) 0.0220(11) Uani 1 1 d .
H6 H 0.0408 1.2070 0.3492 0.026 Uiso 1 1 calc R
Fe1 Fe 0.07974(3) 1.03819(7) 0.47445(4) 0.01706(16) Uani 1 1 d .
C7 C 0.1540(2) 1.0503(6) 0.5436(3) 0.0291(13) Uani 1 1 d .
H7 H 0.1762 1.0410 0.5251 0.035 Uiso 1 1 calc R
C8 C 0.1365(2) 0.9485(6) 0.5721(3) 0.0289(13) Uani 1 1 d .
H8 H 0.1451 0.8594 0.5764 0.035 Uiso 1 1 calc R
C9 C 0.1039(2) 1.0048(6) 0.5930(3) 0.0260(12) Uani 1 1 d .
H9 H 0.0867 0.9599 0.6137 0.031 Uiso 1 1 calc R
C10 C 0.1015(2) 1.1401(6) 0.5776(3) 0.0245(12) Uani 1 1 d .
H10 H 0.0823 1.2013 0.5860 0.029 Uiso 1 1 calc R
C11 C 0.1325(2) 1.1676(6) 0.5476(3) 0.0271(13) Uani 1 1 d .
H11 H 0.1379 1.2507 0.5327 0.032 Uiso 1 1 calc R
C21 C 0.2471(5) 1.1987(9) 0.8301(8) 0.078(3) Uani 1 1 d .
H21 H 0.2396 1.2881 0.8185 0.093 Uiso 1 1 calc R
C22 C 0.2256(3) 1.1095(12) 0.7737(5) 0.064(3) Uani 1 1 d .
H22 H 0.2035 1.1352 0.7197 0.077 Uiso 1 1 calc R
C23 C 0.2344(4) 0.9823(12) 0.7913(7) 0.078(3) Uani 1 1 d .
H23 H 0.2177 0.9199 0.7499 0.094 Uiso 1 1 calc R
C24 C 0.2658(5) 0.9434(13) 0.8648(10) 0.102(5) Uani 1 1 d .
H24 H 0.2711 0.8533 0.8762 0.122 Uiso 1 1 calc R
C25 C 0.2902(4) 1.0298(19) 0.9240(6) 0.113(6) Uani 1 1 d .
H25 H 0.3134 1.0001 0.9765 0.136 Uiso 1 1 calc R
C26 C 0.2827(5) 1.1549(13) 0.9105(6) 0.099(5) Uani 1 1 d .
H26 H 0.3003 1.2156 0.9527 0.118 Uiso 1 1 calc R

loop_
_atom_site_aniso_label
_atom_site_aniso_U_11
_atom_site_aniso_U_22
_atom_site_aniso_U_33
_atom_site_aniso_U_23
_atom_site_aniso_U_13
_atom_site_aniso_U_12
Pt1 0.02161(12) 0.01361(11) 0.01734(10) 0.00008(8) 0.01230(9) 0.00098(8)
C16 0.027(3) 0.023(3) 0.023(3) 0.005(2) 0.020(2) 0.003(2)
C17 0.031(4) 0.027(3) 0.035(3) -0.005(3) 0.021(3) -0.003(3)
Si1 0.0402(11) 0.0258(9) 0.0424(10) -0.0001(7) 0.0287(9) 0.0026(8)
C19 0.047(5) 0.033(4) 0.041(4) 0.001(3) 0.024(4) 0.005(3)
C20 0.072(7) 0.048(5) 0.142(10) 0.019(6) 0.079(7) 0.003(5)
C18 0.071(6) 0.052(5) 0.040(4) -0.002(4) 0.024(4) 0.027(4)
S1 0.0260(8) 0.0169(6) 0.0248(6) 0.0026(5) 0.0163(6) 0.0008(5)
O1 0.041(3) 0.019(2) 0.053(3) 0.0037(19) 0.039(2) 0.0022(19)
C14 0.026(4) 0.048(4) 0.035(3) 0.016(3) 0.014(3) 0.006(3)
C15 0.037(4) 0.021(3) 0.048(4) -0.004(3) 0.023(3) -0.005(3)
N1 0.020(2) 0.019(2) 0.0133(18) -0.0012(16) 0.0104(18) 0.0026(18)
C12 0.044(4) 0.023(3) 0.025(3) -0.002(2) 0.026(3) 0.002(3)
C13 0.026(3) 0.023(3) 0.029(3) 0.003(2) 0.017(3) 0.001(2)
C1 0.028(3) 0.019(3) 0.018(2) 0.006(2) 0.013(2) 0.004(2)
C2 0.020(3) 0.016(2) 0.015(2) -0.0021(18) 0.007(2) 0.001(2)
C3 0.033(3) 0.006(2) 0.019(2) 0.0024(18) 0.015(2) 0.004(2)
C4 0.021(3) 0.018(3) 0.022(2) 0.000(2) 0.015(2) -0.001(2)
C5 0.025(3) 0.020(3) 0.021(2) -0.002(2) 0.012(2) 0.005(2)
C6 0.024(3) 0.019(3) 0.020(2) 0.000(2) 0.009(2) 0.003(2)
Fe1 0.0198(4) 0.0166(4) 0.0156(3) -0.0012(3) 0.0096(3) 0.0005(3)
C7 0.025(3) 0.037(4) 0.026(3) -0.009(2) 0.013(3) -0.003(3)
C8 0.030(3) 0.031(3) 0.020(3) 0.003(2) 0.009(3) 0.007(3)
C9 0.026(3) 0.032(3) 0.017(2) 0.000(2) 0.009(2) 0.001(3)
C10 0.028(3) 0.027(3) 0.020(2) -0.007(2) 0.013(2) -0.001(2)
C11 0.032(3) 0.027(3) 0.023(3) -0.008(2) 0.014(3) -0.007(3)
C21 0.135(10) 0.046(5) 0.112(9) 0.004(5) 0.106(9) 0.003(6)
C22 0.044(5) 0.117(9) 0.032(4) 0.016(5) 0.020(4) 0.020(5)
C23 0.079(8) 0.092(9) 0.084(8) -0.029(7) 0.056(7) -0.029(7)
C24 0.075(9) 0.098(10) 0.161(13) 0.074(10) 0.081(10) 0.037(7)
C25 0.033(6) 0.242(19) 0.041(5) 0.032(8) 0.002(4) -0.046(9)
C26 0.139(11) 0.125(10) 0.061(6) -0.061(7) 0.073(8) -0.108(9)

loop_
_atom_type_symbol
_atom_type_description
_atom_type_scat_dispersion_real
_atom_type_scat_dispersion_imag
_atom_type_scat_source
C C 0.0033 0.0016 'International Tables Vol C Tables 4.2.6.8 and 6.1.1.4'
H H 0.0000 0.0000 'International Tables Vol C Tables 4.2.6.8 and 6.1.1.4'
Si Si 0.0817 0.0704 'International Tables Vol C Tables 4.2.6.8 and 6.1.1.4'
S S 0.1246 0.1234 'International Tables Vol C Tables 4.2.6.8 and 6.1.1.4'
Fe Fe 0.3463 0.8444 'International Tables Vol C Tables 4.2.6.8 and 6.1.1.4'
Pt Pt -1.7033 8.3905 'International Tables Vol C Tables 4.2.6.8 and 6.1.1.4'
O O 0.0106 0.0060 'International Tables Vol C Tables 4.2.6.8 and 6.1.1.4'
N N 0.0061 0.0033 'International Tables Vol C Tables 4.2.6.8 and 6.1.1.4'

loop_
_geom_angle_atom_site_label_1
_geom_angle_atom_site_label_2
_geom_angle_atom_site_label_3
_geom_angle
_geom_angle_publ_flag
C3 Pt1 C16 171.9(2) y
C3 Pt1 N1 82.10(18) y
C16 Pt1 N1 90.26(17) y
C3 Pt1 S1 97.61(15) y
C16 Pt1 S1 89.91(14) y
N1 Pt1 S1 177.63(12) y
C17 C16 Pt1 173.5(5) y
C16 C17 Si1 170.2(6) y
C17 Si1 C19 110.2(3) ?
C17 Si1 C18 110.5(3) ?
C19 Si1 C18 109.5(3) ?
C17 Si1 C20 108.5(3) ?
C19 Si1 C20 109.2(4) ?
C18 Si1 C20 108.9(5) ?
O1 S1 C14 107.4(3) ?
O1 S1 C15 107.9(3) ?
C14 S1 C15 100.3(3) ?
O1 S1 Pt1 121.23(18) ?
C14 S1 Pt1 108.4(2) ?
C15 S1 Pt1 109.6(2) ?
C12 N1 C13 108.7(4) ?
C12 N1 C1 107.2(4) ?
C13 N1 C1 109.9(4) ?
C12 N1 Pt1 113.9(3) ?
C13 N1 Pt1 106.2(3) ?
C1 N1 Pt1 111.0(3) ?
C2 C1 N1 110.0(4) ?
C6 C2 C3 109.9(4) ?
C6 C2 C1 130.8(5) ?
C3 C2 C1 118.4(5) ?
C6 C2 Fe1 68.9(3) ?
C3 C2 Fe1 71.2(3) ?
C1 C2 Fe1 135.1(4) ?
C2 C3 C4 105.8(4) ?
C2 C3 Pt1 114.0(4) ?
C4 C3 Pt1 140.2(4) ?
C2 C3 Fe1 68.8(3) ?
C4 C3 Fe1 67.0(3) ?
Pt1 C3 Fe1 126.4(3) ?
C5 C4 C3 109.2(4) ?
C5 C4 Fe1 69.1(3) ?
C3 C4 Fe1 72.4(3) ?
C6 C5 C4 107.5(5) ?
C6 C5 Fe1 70.4(3) ?
C4 C5 Fe1 69.6(3) ?
C2 C6 C5 107.6(5) ?
C2 C6 Fe1 70.7(3) ?
C5 C6 Fe1 68.7(3) ?
C5 Fe1 C4 41.3(2) ?
C5 Fe1 C10 102.3(2) ?
C4 Fe1 C10 118.6(2) ?
C5 Fe1 C9 117.1(2) ?
C4 Fe1 C9 103.3(2) ?
C10 Fe1 C9 40.8(2) ?
C5 Fe1 C6 40.9(2) ?
C4 Fe1 C6 68.7(2) ?
C10 Fe1 C6 120.0(2) ?
C9 Fe1 C6 154.3(2) ?
C5 Fe1 C11 120.7(2) ?
C4 Fe1 C11 155.8(2) ?
C10 Fe1 C11 40.4(2) ?
C9 Fe1 C11 68.3(2) ?
C6 Fe1 C11 108.5(2) ?
C5 Fe1 C7 159.3(2) ?
C4 Fe1 C7 159.4(2) ?
C10 Fe1 C7 68.3(2) ?
C9 Fe1 C7 68.4(2) ?
C6 Fe1 C7 126.7(2) ?
C11 Fe1 C7 40.5(2) ?
C5 Fe1 C8 154.7(2) ?
C4 Fe1 C8 120.9(2) ?
C10 Fe1 C8 68.6(2) ?
C9 Fe1 C8 40.7(2) ?
C6 Fe1 C8 163.9(2) ?
C11 Fe1 C8 68.4(3) ?
C7 Fe1 C8 40.8(2) ?
C5 Fe1 C2 68.1(2) ?
C4 Fe1 C2 67.6(2) ?
C10 Fe1 C2 158.5(2) ?
C9 Fe1 C2 160.7(2) ?
C6 Fe1 C2 40.3(2) ?
C11 Fe1 C2 126.8(2) ?
C7 Fe1 C2 113.8(2) ?
C8 Fe1 C2 128.0(2) ?
C5 Fe1 C3 68.9(2) ?
C4 Fe1 C3 40.6(2) ?
C10 Fe1 C3 156.4(2) ?
C9 Fe1 C3 122.2(2) ?
C6 Fe1 C3 68.4(2) ?
C11 Fe1 C3 162.6(2) ?
C7 Fe1 C3 126.8(2) ?
C8 Fe1 C3 109.6(2) ?
C2 Fe1 C3 40.00(19) ?
C11 C7 C8 108.1(5) ?
C11 C7 Fe1 69.7(4) ?
C8 C7 Fe1 69.8(3) ?
C9 C8 C7 107.3(5) ?
C9 C8 Fe1 69.1(3) ?
C7 C8 Fe1 69.5(3) ?
C10 C9 C8 108.1(5) ?
C10 C9 Fe1 69.5(3) ?
C8 C9 Fe1 70.1(3) ?
C11 C10 C9 108.1(5) ?
C11 C10 Fe1 70.2(3) ?
C9 C10 Fe1 69.7(3) ?
C10 C11 C7 108.4(5) ?
C10 C11 Fe1 69.4(3) ?
C7 C11 Fe1 69.8(3) ?
C22 C21 C26 117.3(9) ?
C21 C22 C23 121.2(9) ?
C24 C23 C22 121.0(11) ?
C23 C24 C25 120.5(13) ?
C26 C25 C24 121.1(11) ?
C25 C26 C21 118.8(9) ?

loop_
_geom_bond_atom_site_label_1
_geom_bond_atom_site_label_2
_geom_bond_distance
_geom_bond_publ_flag
Pt1 C3 2.031(5) y
Pt1 C16 2.076(5) y
Pt1 N1 2.137(4) y
Pt1 S1 2.1853(13) y
C16 C17 1.164(8) y
C17 Si1 1.838(6) y
Si1 C19 1.847(7) ?
Si1 C18 1.858(8) ?
Si1 C20 1.872(8) ?
S1 O1 1.474(4) ?
S1 C14 1.773(6) ?
S1 C15 1.778(6) ?
N1 C12 1.484(6) ?
N1 C13 1.486(7) ?
N1 C1 1.505(7) y
C1 C2 1.495(7) y
C2 C6 1.417(7) ?
C2 C3 1.424(7) y
C2 Fe1 2.066(5) ?
C3 C4 1.432(7) ?
C3 Fe1 2.097(5) ?
C4 C5 1.427(8) ?
C4 Fe1 2.026(5) ?
C5 C6 1.421(7) ?
C5 Fe1 2.020(6) ?
C6 Fe1 2.042(5) ?
Fe1 C10 2.034(5) ?
Fe1 C9 2.036(5) ?
Fe1 C11 2.044(6) ?
Fe1 C7 2.046(6) ?
Fe1 C8 2.050(6) ?
C7 C11 1.414(9) ?
C7 C8 1.427(9) ?
C8 C9 1.422(8) ?
C9 C10 1.420(8) ?
C10 C11 1.409(8) ?
C21 C22 1.319(14) ?
C21 C26 1.449(17) ?
C22 C23 1.349(15) ?
C23 C24 1.312(15) ?
C24 C25 1.340(19) ?
C25 C26 1.31(2) ?
